data_4114525
loop_
_publ_author_name
'Daewon Hong'
'Scott E. Rathmill'
'Patrick J. Carroll'
'Larry G. Sneddon'

_publ_section_title
;
 Syntheses, Characterizations, and Coordination Chemistry of the 10-Vertex
 Phosphadicarbaboranes 6-R-arachno-6,8,9-PC2B7H11 and
 6-R-arachno-6,5,7-PC2B7H11
;
_journal_name_full 'Journal of the American Chemical Society'
_journal_page_first 16058
_journal_page_last 16073
_journal_paper_doi 10.1021/ja037799+
_journal_volume 125
_journal_year 2003
_chemical_formula_sum 'C35 H67 B28 Br4 P4 Pt2'
_chemical_formula_weight 1624.27
_space_group_IT_number 2
_symmetry_cell_setting triclinic
_symmetry_Int_Tables_number 2
_symmetry_space_group_name_Hall '-P 1'
_symmetry_space_group_name_H-M 'P -1'
_atom_sites_solution_hydrogens geom
_atom_sites_solution_primary direct
_atom_sites_solution_secondary difmap
_audit_creation_method SHELXL
_cell_angle_alpha 102.285(1)
_cell_angle_beta 109.983(1)
_cell_angle_gamma 78.590(1)
_cell_formula_units_Z 2
_cell_length_a 15.5744(3)
_cell_length_b 18.3360(3)
_cell_length_c 11.3806(2)
_cell_measurement_temperature 200(2)
_cell_volume 2956.54(9)
_computing_structure_refinement 'SHELXL-93 (Sheldrick, 1993)'
_computing_structure_solution 'SIR92 (Altomare, 1993)'
_diffrn_ambient_temperature 200(2)
_diffrn_measurement_device 'image plate area detector'
_diffrn_measurement_device_type 'Rigaku R-AXIS IIc'
_diffrn_measurement_method 'phi oscillations'
_diffrn_radiation_monochromator graphite
_diffrn_radiation_source 'rotating anode'
_diffrn_radiation_type MoK\a
_diffrn_radiation_wavelength 0.71069
_diffrn_reflns_av_R_equivalents 0.0515
_diffrn_reflns_av_sigmaI/netI 0.0436
_diffrn_reflns_limit_h_max 20
_diffrn_reflns_limit_h_min -20
_diffrn_reflns_limit_k_max 23
_diffrn_reflns_limit_k_min -23
_diffrn_reflns_limit_l_max 14
_diffrn_reflns_limit_l_min -14
_diffrn_reflns_number 30754
_diffrn_reflns_theta_max 27.48
_diffrn_reflns_theta_min 2.52
_exptl_absorpt_coefficient_mu 7.568
_exptl_absorpt_correction_type none
_exptl_crystal_density_diffrn 1.825
_exptl_crystal_F_000 1546
_exptl_crystal_size_max 0.26
_exptl_crystal_size_mid 0.20
_exptl_crystal_size_min 0.06
_refine_diff_density_max 1.912
_refine_diff_density_min -2.278
_refine_diff_density_rms 0.214
_refine_ls_extinction_coef 0.0038(2)
_refine_ls_extinction_expression Fc^*^=kFc[1+0.001xFc^2^\l^3^/sin(2\q)]^-1/4^
_refine_ls_extinction_method SHELXL
_refine_ls_goodness_of_fit_all 1.130
_refine_ls_goodness_of_fit_obs 1.134
_refine_ls_matrix_type full
_refine_ls_number_parameters 659
_refine_ls_number_reflns 12376
_refine_ls_number_restraints 0
_refine_ls_restrained_S_all 1.130
_refine_ls_restrained_S_obs 1.134
_refine_ls_R_factor_all 0.0614
_refine_ls_R_factor_obs 0.0550
_refine_ls_shift/esd_max 0.003
_refine_ls_shift/esd_mean 0.000
_refine_ls_structure_factor_coef Fsqd
_refine_ls_weighting_details 'w=1/[\s^2^(Fo^2^)+(0.0790P)^2^+12.4373P] where P=(Fo^2^+2Fc^2^)/3'
_refine_ls_weighting_scheme calc
_refine_ls_wR_factor_all 0.1476
_refine_ls_wR_factor_obs 0.1407
_reflns_number_observed 11206
_reflns_number_total 12376
_reflns_observed_criterion >2sigma(I)
_cod_data_source_file ja0377992Bsi20030808_011358.cif
_cod_data_source_block Cmpd_7
_cod_depositor_comments
;
The following automatic conversions were performed:

'_refine_ls_weighting_scheme' value 'calc
w=1/[\s^2^(Fo^2^)+(0.0790P)^2^+12.4373P] where P=(Fo^2^+2Fc^2^)/3'
was changed to 'calc'. New tag '_refine_ls_weighting_details' was
created. The value of the new tag was set to
'w=1/[\s^2^(Fo^2^)+(0.0790P)^2^+12.4373P] where P=(Fo^2^+2Fc^2^)/3'.

Automatic conversion script
Id: cif_fix_values 3143 2015-03-26 13:38:13Z robertas 
;
_cod_original_sg_symbol_H-M 'P -1 '
_cod_database_code 4114525

loop_
_symmetry_equiv_pos_as_xyz
'x, y, z'
'-x, -y, -z'

loop_
_atom_site_aniso_label
_atom_site_aniso_U_11
_atom_site_aniso_U_22
_atom_site_aniso_U_33
_atom_site_aniso_U_23
_atom_site_aniso_U_13
_atom_site_aniso_U_12
Pt 0.02309(15) 0.0369(2) 0.0371(2) 0.01148(12) 0.00283(11) -0.00643(11)
Br1 0.0236(4) 0.0520(5) 0.0642(6) 0.0183(4) 0.0052(4) -0.0005(3)
Br2 0.0382(4) 0.0708(6) 0.0396(5) 0.0189(4) -0.0046(3) -0.0172(4)
P6A 0.0244(8) 0.0390(10) 0.0332(10) 0.0107(8) 0.0073(7) -0.0046(8)
B1A 0.053(6) 0.047(6) 0.058(7) 0.005(5) 0.031(5) -0.003(5)
B2A 0.056(6) 0.035(5) 0.081(8) 0.007(5) 0.033(6) -0.009(5)
B3A 0.048(5) 0.041(5) 0.056(6) 0.014(4) 0.030(5) 0.002(4)
B4A 0.035(5) 0.053(6) 0.046(5) 0.017(4) 0.022(4) 0.004(4)
B8A 0.059(7) 0.051(6) 0.049(6) 0.005(5) 0.019(5) -0.017(5)
B9A 0.064(7) 0.033(5) 0.072(8) 0.007(5) 0.033(6) -0.015(5)
B10A 0.041(5) 0.037(5) 0.067(7) 0.023(5) 0.025(5) 0.004(4)
C5A 0.034(4) 0.038(4) 0.042(4) 0.012(3) 0.015(3) 0.002(3)
C7A 0.048(5) 0.042(4) 0.036(4) 0.009(3) 0.015(4) -0.012(4)
C11A 0.026(3) 0.048(5) 0.036(4) 0.008(3) 0.010(3) -0.006(3)
C12A 0.033(4) 0.049(5) 0.046(5) 0.018(4) 0.002(3) -0.012(4)
C13A 0.048(5) 0.044(5) 0.049(5) 0.009(4) 0.012(4) -0.013(4)
C14A 0.052(5) 0.039(5) 0.065(6) 0.005(4) 0.021(4) -0.025(4)
C15A 0.039(4) 0.048(5) 0.051(5) 0.011(4) 0.012(4) -0.013(4)
C16A 0.032(4) 0.054(5) 0.033(4) 0.007(4) 0.006(3) -0.012(4)
P6B 0.0237(8) 0.0371(10) 0.0354(10) 0.0119(8) 0.0084(7) -0.0015(7)
B1B 0.050(6) 0.053(6) 0.067(7) 0.030(5) 0.032(5) 0.005(5)
B2B 0.043(6) 0.047(6) 0.093(9) 0.014(6) 0.036(6) -0.002(5)
B3B 0.043(5) 0.049(6) 0.059(6) 0.022(5) 0.032(5) 0.004(4)
B4B 0.037(5) 0.060(6) 0.042(5) 0.021(5) 0.014(4) 0.000(4)
B8B 0.035(5) 0.044(6) 0.071(7) 0.018(5) 0.023(5) -0.003(4)
B9B 0.044(6) 0.054(6) 0.066(7) 0.010(5) 0.018(5) -0.018(5)
B10B 0.036(5) 0.053(6) 0.058(6) 0.018(5) 0.017(4) -0.013(4)
C5B 0.029(4) 0.046(5) 0.049(5) 0.010(4) 0.018(3) 0.000(3)
C7B 0.031(4) 0.039(4) 0.057(5) 0.019(4) 0.023(4) 0.002(3)
C11B 0.023(3) 0.051(5) 0.035(4) 0.010(3) 0.014(3) -0.003(3)
C12B 0.025(4) 0.060(5) 0.038(4) 0.020(4) 0.002(3) -0.007(3)
C13B 0.035(4) 0.070(6) 0.044(5) 0.015(4) 0.003(4) -0.020(4)
C14B 0.059(6) 0.066(6) 0.043(5) 0.009(4) 0.016(4) -0.037(5)
C15B 0.046(5) 0.038(5) 0.064(6) 0.017(4) 0.007(4) -0.008(4)
C16B 0.039(4) 0.038(4) 0.044(5) 0.012(4) 0.004(3) -0.005(3)
Pt' 0.02336(14) 0.0282(2) 0.02542(15) 0.00591(10) 0.00339(10) -0.00403(10)
Br1' 0.0356(4) 0.0393(4) 0.0294(4) 0.0031(3) 0.0000(3) -0.0085(3)
Br2' 0.0243(3) 0.0483(5) 0.0387(4) 0.0114(3) 0.0056(3) -0.0064(3)
P6A' 0.0258(8) 0.0298(9) 0.0244(8) 0.0041(7) 0.0060(7) -0.0061(7)
B1A' 0.041(5) 0.038(5) 0.043(5) 0.000(4) 0.017(4) -0.007(4)
B2A' 0.040(5) 0.035(5) 0.043(5) -0.004(4) 0.010(4) -0.004(4)
B3A' 0.042(5) 0.038(5) 0.035(5) 0.000(4) 0.009(4) -0.015(4)
B4A' 0.039(5) 0.041(5) 0.029(4) -0.004(4) 0.010(4) -0.011(4)
B8A' 0.039(5) 0.024(4) 0.048(5) -0.003(4) 0.015(4) -0.002(4)
B9A' 0.048(5) 0.032(4) 0.044(5) 0.011(4) 0.006(4) -0.003(4)
B10C 0.047(5) 0.035(5) 0.034(5) 0.002(4) 0.008(4) -0.004(4)
C5A' 0.032(4) 0.043(4) 0.030(4) -0.003(3) 0.008(3) -0.005(3)
C7A' 0.034(4) 0.033(4) 0.036(4) 0.002(3) 0.017(3) -0.007(3)
C11C 0.035(4) 0.032(4) 0.026(3) 0.001(3) 0.009(3) -0.004(3)
C12C 0.033(4) 0.035(4) 0.030(4) 0.007(3) 0.008(3) -0.009(3)
C13C 0.046(5) 0.036(4) 0.045(5) 0.009(3) 0.020(4) -0.003(4)
C14C 0.061(6) 0.039(5) 0.036(4) 0.008(3) 0.016(4) -0.003(4)
C15C 0.051(5) 0.047(5) 0.033(4) 0.018(4) 0.002(4) 0.005(4)
C16C 0.035(4) 0.039(4) 0.041(4) 0.013(3) -0.002(3) -0.008(3)
P6B' 0.0259(8) 0.0286(9) 0.0266(9) 0.0037(7) 0.0066(7) -0.0033(7)
B1B' 0.042(5) 0.038(5) 0.039(5) 0.008(4) 0.020(4) -0.005(4)
B2B' 0.048(6) 0.051(6) 0.036(5) 0.010(4) 0.013(4) -0.007(5)
B3B' 0.053(6) 0.045(5) 0.039(5) 0.008(4) 0.025(4) -0.009(4)
B4B' 0.035(4) 0.036(4) 0.038(5) 0.002(3) 0.022(4) -0.006(3)
B8B' 0.045(5) 0.031(4) 0.036(4) 0.010(3) 0.017(4) -0.014(4)
B9B' 0.042(5) 0.039(5) 0.038(5) 0.008(4) 0.009(4) -0.012(4)
B10D 0.055(6) 0.057(6) 0.026(4) 0.011(4) 0.007(4) -0.010(5)
C5B' 0.046(4) 0.036(4) 0.031(4) -0.001(3) 0.012(3) -0.008(3)
C7B' 0.037(4) 0.032(4) 0.027(3) 0.003(3) 0.012(3) -0.009(3)
C11D 0.031(4) 0.036(4) 0.030(4) 0.003(3) 0.010(3) -0.005(3)
C12D 0.025(4) 0.051(5) 0.047(5) 0.017(4) 0.001(3) -0.002(3)
C13D 0.032(4) 0.060(6) 0.056(6) 0.028(5) 0.010(4) 0.009(4)
C14D 0.049(5) 0.050(5) 0.049(5) 0.019(4) 0.019(4) 0.011(4)
C15D 0.044(5) 0.041(5) 0.054(5) 0.020(4) 0.018(4) 0.002(4)
C16D 0.029(3) 0.031(4) 0.039(4) 0.004(3) 0.013(3) 0.001(3)
C17 0.102(11) 0.088(10) 0.062(8) 0.003(7) 0.040(7) -0.025(8)
C18 0.102(10) 0.076(9) 0.074(8) 0.003(7) 0.047(8) -0.007(8)
C19 0.098(10) 0.077(8) 0.048(6) 0.003(5) 0.029(6) -0.024(7)

loop_
_atom_site_label
_atom_site_type_symbol
_atom_site_fract_x
_atom_site_fract_y
_atom_site_fract_z
_atom_site_U_iso_or_equiv
_atom_site_thermal_displace_type
_atom_site_occupancy
_atom_site_calc_flag
_atom_site_refinement_flags
Pt Pt 0.01520(2) 0.23348(2) 0.12720(3) 0.03288(10) Uani 1 d .
Br1 Br 0.16757(5) 0.16599(5) 0.12063(10) 0.0481(2) Uani 1 d .
Br2 Br 0.07454(6) 0.23848(6) 0.35915(8) 0.0509(2) Uani 1 d .
P6A P -0.12707(13) 0.26166(12) 0.1477(2) 0.0318(4) Uani 1 d .
B1A B -0.2258(8) 0.3971(7) 0.2922(11) 0.050(3) Uani 1 d .
B2A B -0.1856(8) 0.4591(6) 0.2284(13) 0.054(3) Uani 1 d .
B3A B -0.2757(7) 0.4026(6) 0.1318(11) 0.045(2) Uani 1 d .
B4A B -0.2569(7) 0.3196(6) 0.1847(10) 0.042(2) Uani 1 d .
B8A B -0.1006(8) 0.3957(7) 0.3340(11) 0.051(3) Uani 1 d .
B9A B -0.0788(9) 0.4285(6) 0.2086(12) 0.052(3) Uani 1 d .
B10A B -0.1800(7) 0.4062(6) 0.0743(11) 0.045(2) Uani 1 d .
C5A C -0.2210(6) 0.3253(5) 0.0597(8) 0.038(2) Uani 1 d .
C7A C -0.1488(6) 0.3156(5) 0.2930(8) 0.040(2) Uani 1 d .
C11A C -0.1660(5) 0.1705(5) 0.1233(8) 0.036(2) Uani 1 d .
C12A C -0.1112(6) 0.1183(5) 0.2001(8) 0.043(2) Uani 1 d .
H12A H -0.0567(6) 0.1311(5) 0.2612(8) 0.057 Uiso 1 calc R
C13A C -0.1354(6) 0.0483(5) 0.1881(9) 0.047(2) Uani 1 d .
H13A H -0.0994(6) 0.0149(5) 0.2427(9) 0.062 Uiso 1 calc R
C14A C -0.2142(7) 0.0286(5) 0.0935(10) 0.049(2) Uani 1 d .
H14A H -0.2314(7) -0.0186(5) 0.0844(10) 0.065 Uiso 1 calc R
C15A C -0.2684(6) 0.0783(5) 0.0117(9) 0.045(2) Uani 1 d .
H15A H -0.3199(6) 0.0636(5) -0.0540(9) 0.060 Uiso 1 calc R
C16A C -0.2456(5) 0.1499(5) 0.0281(8) 0.040(2) Uani 1 d .
H16A H -0.2832(5) 0.1841(5) -0.0242(8) 0.053 Uiso 1 calc R
P6B P -0.03298(13) 0.22512(12) -0.0866(2) 0.0317(4) Uani 1 d .
B1B B -0.0415(8) 0.3361(7) -0.2664(12) 0.052(3) Uani 1 d .
B2B B 0.0702(8) 0.3553(7) -0.1717(14) 0.057(3) Uani 1 d .
B3B B 0.0527(7) 0.2681(6) -0.2713(11) 0.046(2) Uani 1 d .
B4B B -0.0502(7) 0.2422(7) -0.2825(10) 0.045(2) Uani 1 d .
B8B B -0.0241(7) 0.3777(6) -0.1039(12) 0.047(2) Uani 1 d .
B9B B 0.0966(8) 0.3538(7) -0.0171(12) 0.053(3) Uani 1 d .
B10B B 0.1286(7) 0.2708(7) -0.1097(11) 0.046(2) Uani 1 d .
C5B C 0.0507(5) 0.2086(5) -0.1748(8) 0.040(2) Uani 1 d .
C7B C -0.0889(5) 0.3071(5) -0.1694(9) 0.039(2) Uani 1 d .
C11B C -0.1030(5) 0.1517(5) -0.1537(7) 0.035(2) Uani 1 d .
C12B C -0.1932(5) 0.1586(6) -0.2353(8) 0.041(2) Uani 1 d .
H12B H -0.2218(5) 0.2054(6) -0.2577(8) 0.055 Uiso 1 calc R
C13B C -0.2408(6) 0.0975(6) -0.2834(9) 0.050(2) Uani 1 d .
H13B H -0.3016(6) 0.1042(6) -0.3358(9) 0.066 Uiso 1 calc R
C14B C -0.2000(7) 0.0262(6) -0.2553(9) 0.052(2) Uani 1 d .
H14B H -0.2320(7) -0.0151(6) -0.2899(9) 0.069 Uiso 1 calc R
C15B C -0.1099(6) 0.0181(5) -0.1741(10) 0.050(2) Uani 1 d .
H15B H -0.0818(6) -0.0293(5) -0.1538(10) 0.067 Uiso 1 calc R
C16B C -0.0617(6) 0.0782(5) -0.1232(8) 0.042(2) Uani 1 d .
H16B H -0.0018(6) 0.0713(5) -0.0685(8) 0.055 Uiso 1 calc R
Pt' Pt 0.54956(2) 0.278531(15) 0.52337(2) 0.02642(10) Uani 1 d .
Br1' Br 0.62129(5) 0.34317(5) 0.74018(7) 0.0373(2) Uani 1 d .
Br2' Br 0.70236(5) 0.26243(5) 0.49190(8) 0.0373(2) Uani 1 d .
P6A' P 0.49376(12) 0.24259(11) 0.3119(2) 0.0268(4) Uani 1 d .
B1A' B 0.5302(7) 0.0936(6) 0.1338(10) 0.041(2) Uani 1 d .
B2A' B 0.5128(7) 0.0423(6) 0.2377(10) 0.042(2) Uani 1 d .
B3A' B 0.4200(7) 0.0977(6) 0.1402(9) 0.039(2) Uani 1 d .
B4A' B 0.4553(6) 0.1748(6) 0.1167(8) 0.037(2) Uani 1 d .
B8A' B 0.6077(7) 0.0995(5) 0.2937(10) 0.039(2) Uani 1 d .
B9A' B 0.5489(7) 0.0801(5) 0.3945(10) 0.043(2) Uani 1 d .
B10C B 0.4281(7) 0.1055(5) 0.3016(9) 0.041(2) Uani 1 d .
C5A' C 0.4033(5) 0.1823(5) 0.2330(7) 0.037(2) Uani 1 d .
C7A' C 0.5647(5) 0.1771(4) 0.2247(7) 0.033(2) Uani 1 d .
C11C C 0.4600(5) 0.3285(4) 0.2418(7) 0.032(2) Uani 1 d .
C12C C 0.5252(5) 0.3763(4) 0.2676(7) 0.032(2) Uani 1 d .
H12C H 0.5839(5) 0.3652(4) 0.3235(7) 0.043 Uiso 1 calc R
C13C C 0.5047(6) 0.4393(5) 0.2122(8) 0.041(2) Uani 1 d .
H13C H 0.5496(6) 0.4702(5) 0.2290(8) 0.054 Uiso 1 calc R
C14C C 0.4172(7) 0.4571(5) 0.1312(8) 0.045(2) Uani 1 d .
H14C H 0.4033(7) 0.5002(5) 0.0939(8) 0.060 Uiso 1 calc R
C15C C 0.3508(7) 0.4119(5) 0.1054(8) 0.047(2) Uani 1 d .
H15C H 0.2919(7) 0.4245(5) 0.0513(8) 0.062 Uiso 1 calc R
C16C C 0.3715(6) 0.3472(5) 0.1602(8) 0.041(2) Uani 1 d .
H16C H 0.3265(6) 0.3163(5) 0.1425(8) 0.054 Uiso 1 calc R
P6B' P 0.40957(12) 0.30389(11) 0.5547(2) 0.0276(4) Uani 1 d .
B1B' B 0.2974(7) 0.2141(6) 0.6440(9) 0.037(2) Uani 1 d .
B2B' B 0.3991(7) 0.1877(6) 0.7640(9) 0.045(2) Uani 1 d .
B3B' B 0.3406(7) 0.2799(6) 0.7710(9) 0.042(2) Uani 1 d .
B4B' B 0.2898(6) 0.3060(5) 0.6256(9) 0.034(2) Uani 1 d .
B8B' B 0.3949(7) 0.1594(5) 0.5962(9) 0.034(2) Uani 1 d .
B9B' B 0.5007(7) 0.1744(6) 0.7310(9) 0.039(2) Uani 1 d .
B10D B 0.4655(8) 0.2665(7) 0.8082(9) 0.046(2) Uani 1 d .
C5B' C 0.3993(6) 0.3306(5) 0.7157(7) 0.038(2) Uani 1 d .
C7B' C 0.3331(5) 0.2334(4) 0.5248(7) 0.0311(15) Uani 1 d .
C11D C 0.3458(5) 0.3815(4) 0.4707(7) 0.032(2) Uani 1 d .
C12D C 0.2540(5) 0.3835(5) 0.3895(8) 0.043(2) Uani 1 d .
H12D H 0.2215(5) 0.3432(5) 0.3745(8) 0.057 Uiso 1 calc R
C13D C 0.2134(6) 0.4470(6) 0.3326(9) 0.050(2) Uani 1 d .
H13D H 0.1527(6) 0.4492(6) 0.2794(9) 0.066 Uiso 1 calc R
C14D C 0.2602(7) 0.5063(6) 0.3527(9) 0.049(2) Uani 1 d .
H14D H 0.2312(7) 0.5485(6) 0.3142(9) 0.066 Uiso 1 calc R
C15D C 0.3500(6) 0.5038(5) 0.4295(9) 0.045(2) Uani 1 d .
H15D H 0.3816(6) 0.5442(5) 0.4417(9) 0.059 Uiso 1 calc R
C16D C 0.3942(5) 0.4424(4) 0.4891(7) 0.033(2) Uani 1 d .
H16D H 0.4552(5) 0.4412(4) 0.5407(7) 0.044 Uiso 1 calc R
C17 C 0.0752(11) 0.0278(8) 0.4941(12) 0.080(4) Uani 1 d .
H17 H 0.1254(11) 0.0465(8) 0.4906(12) 0.106 Uiso 1 calc R
C18 C 0.0747(11) -0.0489(8) 0.4800(13) 0.081(4) Uani 1 d .
H18 H 0.1241(11) -0.0834(8) 0.4660(13) 0.108 Uiso 1 calc R
C19 C -0.0038(10) -0.0730(8) 0.4875(11) 0.072(3) Uani 1 d .
H19 H -0.0044(10) -0.1245(8) 0.4788(11) 0.096 Uiso 1 calc R
H1A H -0.2554 0.4148 0.3691 0.060 Uiso 1 d .
H2A H -0.2002 0.5200 0.2547 0.060 Uiso 1 d .
H3A H -0.3455 0.4305 0.0854 0.060 Uiso 1 d .
H4A H -0.3055 0.2853 0.1760 0.060 Uiso 1 d .
H5A H -0.2531 0.3078 -0.0169 0.060 Uiso 1 d .
H7A H -0.1366 0.2891 0.3654 0.060 Uiso 1 d .
H8A H -0.0609 0.4149 0.4308 0.060 Uiso 1 d .
H9A H -0.0346 0.4715 0.2154 0.060 Uiso 1 d .
H10A H -0.1987 0.4323 -0.0104 0.060 Uiso 1 d .
H89A H -0.0343 0.3763 0.2708 0.060 Uiso 1 d .
H9W H -0.0874 0.3834 0.1097 0.060 Uiso 1 d .
H1B H -0.0880 0.3673 -0.3433 0.060 Uiso 1 d .
H2B H 0.1009 0.3981 -0.1976 0.060 Uiso 1 d .
H3B H 0.0823 0.2483 -0.3539 0.060 Uiso 1 d .
H4B H -0.0918 0.2081 -0.3568 0.060 Uiso 1 d .
H5B H 0.0753 0.1611 -0.1958 0.060 Uiso 1 d .
H7B H -0.1536 0.3216 -0.1884 0.060 Uiso 1 d .
H8B H -0.0589 0.4367 -0.0846 0.060 Uiso 1 d .
H9B H 0.1439 0.3947 0.0531 0.060 Uiso 1 d .
H10B H 0.2005 0.2483 -0.0987 0.060 Uiso 1 d .
H89B H 0.0231 0.3607 0.0150 0.060 Uiso 1 d .
H9X H 0.1175 0.2916 0.0059 0.060 Uiso 1 d .
H1A' H 0.5573 0.0693 0.0577 0.060 Uiso 1 d .
H2A' H 0.5166 -0.0176 0.2171 0.060 Uiso 1 d .
H3A' H 0.3584 0.0748 0.0631 0.060 Uiso 1 d .
H4A' H 0.4286 0.2077 0.0447 0.060 Uiso 1 d .
H5A' H 0.3439 0.2067 0.2174 0.060 Uiso 1 d .
H7A' H 0.6097 0.1968 0.2034 0.060 Uiso 1 d .
H8A' H 0.6784 0.0751 0.3130 0.060 Uiso 1 d .
H9A' H 0.5691 0.0420 0.4662 0.060 Uiso 1 d .
H10C H 0.3702 0.0903 0.3233 0.060 Uiso 1 d .
H89C H 0.6013 0.1280 0.4181 0.060 Uiso 1 d .
H9Y H 0.4875 0.1327 0.4179 0.060 Uiso 1 d .
H1B' H 0.2331 0.1913 0.6167 0.060 Uiso 1 d .
H2B' H 0.3960 0.1514 0.8293 0.060 Uiso 1 d .
H3B' H 0.3099 0.3098 0.8503 0.060 Uiso 1 d .
H4B' H 0.2347 0.3452 0.5916 0.060 Uiso 1 d .
H5B' H 0.4019 0.3780 0.7528 0.060 Uiso 1 d .
H7B' H 0.2948 0.2188 0.4419 0.060 Uiso 1 d .
H8B' H 0.3869 0.1002 0.5503 0.060 Uiso 1 d .
H9B' H 0.5564 0.1312 0.7751 0.060 Uiso 1 d .
H10D H 0.5056 0.2875 0.9043 0.060 Uiso 1 d .
H89D H 0.4843 0.1651 0.6114 0.060 Uiso 1 d .
H9Z H 0.5252 0.2341 0.7419 0.060 Uiso 1 d .

loop_
_atom_type_symbol
_atom_type_description
_atom_type_scat_dispersion_real
_atom_type_scat_dispersion_imag
_atom_type_scat_source
C C 0.0033 0.0016 'International Tables Vol C Tables 4.2.6.8 and 6.1.1.4'
H H 0.0000 0.0000 'International Tables Vol C Tables 4.2.6.8 and 6.1.1.4'
B B 0.0013 0.0007 'International Tables Vol C Tables 4.2.6.8 and 6.1.1.4'
P P 0.1023 0.0942 'International Tables Vol C Tables 4.2.6.8 and 6.1.1.4'
Pt Pt -1.7033 8.3905 'International Tables Vol C Tables 4.2.6.8 and 6.1.1.4'
Br Br -0.2901 2.4595 'International Tables Vol C Tables 4.2.6.8 and 6.1.1.4'

loop_
_geom_angle_atom_site_label_1
_geom_angle_atom_site_label_2
_geom_angle_atom_site_label_3
_geom_angle
_geom_angle_site_symmetry_1
P6A Pt P6B 95.61(7) .
P6A Pt Br1 162.58(6) .
P6B Pt Br1 89.86(5) .
P6A Pt Br2 86.92(6) .
P6B Pt Br2 177.22(5) .
Br1 Pt Br2 87.38(3) .
C5A P6A C11A 108.8(4) .
C5A P6A C7A 87.6(4) .
C11A P6A C7A 106.5(4) .
C5A P6A B4A 49.3(4) .
C11A P6A B4A 90.2(4) .
C7A P6A B4A 48.7(4) .
C5A P6A Pt 125.1(3) .
C11A P6A Pt 104.6(3) .
C7A P6A Pt 122.5(3) .
B4A P6A Pt 165.0(3) .
B4A B1A C7A 60.1(6) .
B4A B1A B3A 58.9(6) .
C7A B1A B3A 103.0(7) .
B4A B1A B2A 111.3(8) .
C7A B1A B2A 105.3(7) .
B3A B1A B2A 62.1(7) .
B4A B1A B8A 108.7(7) .
C7A B1A B8A 56.4(6) .
B3A B1A B8A 108.6(8) .
B2A B1A B8A 61.8(7) .
B9A B2A B1A 115.2(8) .
B9A B2A B3A 115.8(8) .
B1A B2A B3A 58.0(6) .
B9A B2A B10A 61.6(7) .
B1A B2A B10A 104.2(8) .
B3A B2A B10A 60.5(6) .
B9A B2A B8A 60.8(7) .
B1A B2A B8A 60.8(7) .
B3A B2A B8A 104.7(7) .
B10A B2A B8A 99.6(7) .
B4A B3A C5A 61.0(6) .
B4A B3A B1A 59.3(6) .
C5A B3A B1A 103.8(7) .
B4A B3A B2A 109.9(8) .
C5A B3A B2A 105.1(7) .
B1A B3A B2A 60.0(7) .
B4A B3A B10A 108.1(7) .
C5A B3A B10A 56.5(5) .
B1A B3A B10A 105.6(8) .
B2A B3A B10A 60.4(6) .
B3A B4A B1A 61.8(7) .
B3A B4A C7A 105.5(8) .
B1A B4A C7A 60.7(6) .
B3A B4A C5A 60.0(5) .
B1A B4A C5A 104.8(7) .
C7A B4A C5A 95.1(6) .
B3A B4A P6A 104.0(6) .
B1A B4A P6A 104.6(6) .
C7A B4A P6A 53.9(4) .
C5A B4A P6A 53.2(4) .
C7A B8A B9A 116.4(8) .
C7A B8A B1A 58.3(6) .
B9A B8A B1A 107.9(8) .
C7A B8A B2A 103.3(8) .
B9A B8A B2A 55.9(6) .
B1A B8A B2A 57.5(6) .
B2A B9A B8A 63.3(7) .
B2A B9A B10A 62.3(7) .
B8A B9A B10A 101.6(7) .
C5A B10A B9A 118.4(7) .
C5A B10A B2A 105.1(7) .
B9A B10A B2A 56.1(6) .
C5A B10A B3A 57.8(5) .
B9A B10A B3A 109.6(8) .
B2A B10A B3A 59.1(6) .
B10A C5A B3A 65.7(6) .
B10A C5A B4A 113.9(7) .
B3A C5A B4A 59.0(6) .
B10A C5A P6A 107.5(6) .
B3A C5A P6A 122.9(6) .
B4A C5A P6A 77.5(5) .
B8A C7A B4A 115.6(7) .
B8A C7A B1A 65.3(7) .
B4A C7A B1A 59.3(6) .
B8A C7A P6A 109.5(6) .
B4A C7A P6A 77.4(5) .
B1A C7A P6A 122.2(6) .
C12A C11A C16A 118.9(8) .
C12A C11A P6A 118.0(6) .
C16A C11A P6A 123.1(7) .
C13A C12A C11A 121.8(8) .
C12A C13A C14A 118.7(9) .
C13A C14A C15A 120.9(9) .
C16A C15A C14A 119.9(8) .
C15A C16A C11A 119.7(8) .
C11B P6B C5B 105.9(4) .
C11B P6B C7B 108.6(4) .
C5B P6B C7B 87.0(4) .
C11B P6B B4B 88.7(4) .
C5B P6B B4B 48.9(4) .
C7B P6B B4B 49.3(4) .
C11B P6B Pt 108.7(3) .
C5B P6B Pt 121.0(3) .
C7B P6B Pt 123.2(3) .
B4B P6B Pt 162.5(3) .
B4B B1B B3B 59.6(6) .
B4B B1B C7B 60.5(6) .
B3B B1B C7B 104.1(7) .
B4B B1B B2B 110.7(8) .
B3B B1B B2B 60.5(7) .
C7B B1B B2B 106.4(8) .
B4B B1B B8B 108.7(7) .
B3B B1B B8B 107.3(8) .
C7B B1B B8B 57.0(6) .
B2B B1B B8B 61.7(7) .
B9B B2B B3B 115.7(9) .
B9B B2B B1B 116.1(8) .
B3B B2B B1B 59.0(7) .
B9B B2B B10B 60.6(7) .
B3B B2B B10B 61.4(6) .
B1B B2B B10B 106.1(8) .
B9B B2B B8B 62.4(7) .
B3B B2B B8B 104.8(8) .
B1B B2B B8B 59.9(6) .
B10B B2B B8B 100.5(8) .
B4B B3B C5B 60.3(5) .
B4B B3B B1B 59.8(6) .
C5B B3B B1B 103.1(6) .
B4B B3B B2B 111.0(7) .
C5B B3B B2B 104.9(8) .
B1B B3B B2B 60.6(7) .
B4B B3B B10B 109.4(7) .
C5B B3B B10B 57.6(5) .
B1B B3B B10B 106.3(8) .
B2B B3B B10B 60.0(7) .
B3B B4B B1B 60.7(6) .
B3B B4B C5B 59.9(6) .
B1B B4B C5B 103.3(8) .
B3B B4B C7B 104.7(8) .
B1B B4B C7B 60.2(6) .
C5B B4B C7B 94.6(6) .
B3B B4B P6B 104.5(6) .
B1B B4B P6B 104.1(7) .
C5B B4B P6B 53.7(4) .
C7B B4B P6B 53.8(4) .
C7B B8B B1B 59.8(6) .
C7B B8B B9B 118.1(8) .
B1B B8B B9B 107.8(8) .
C7B B8B B2B 105.9(8) .
B1B B8B B2B 58.4(7) .
B9B B8B B2B 54.6(7) .
B2B B9B B10B 63.0(7) .
B2B B9B B8B 63.0(7) .
B10B B9B B8B 102.5(8) .
C5B B10B B9B 117.2(7) .
C5B B10B B2B 104.4(7) .
B9B B10B B2B 56.4(7) .
C5B B10B B3B 58.4(6) .
B9B B10B B3B 109.5(8) .
B2B B10B B3B 58.6(7) .
B10B C5B B3B 64.0(6) .
B10B C5B B4B 114.4(7) .
B3B C5B B4B 59.8(6) .
B10B C5B P6B 110.3(6) .
B3B C5B P6B 123.6(6) .
B4B C5B P6B 77.5(5) .
B8B C7B B1B 63.2(7) .
B8B C7B B4B 112.9(7) .
B1B C7B B4B 59.3(6) .
B8B C7B P6B 108.9(6) .
B1B C7B P6B 121.8(5) .
B4B C7B P6B 76.9(5) .
C12B C11B C16B 117.1(8) .
C12B C11B P6B 126.1(7) .
C16B C11B P6B 116.7(6) .
C13B C12B C11B 121.3(9) .
C12B C13B C14B 121.3(8) .
C13B C14B C15B 118.2(9) .
C16B C15B C14B 121.5(9) .
C15B C16B C11B 120.4(8) .
P6A' Pt' P6B' 95.20(7) .
P6A' Pt' Br1' 166.22(5) .
P6B' Pt' Br1' 90.45(5) .
P6A' Pt' Br2' 86.13(5) .
P6B' Pt' Br2' 175.19(5) .
Br1' Pt' Br2' 87.26(3) .
C11C P6A' C5A' 108.2(4) .
C11C P6A' C7A' 106.7(4) .
C5A' P6A' C7A' 87.4(4) .
C11C P6A' B4A' 89.4(4) .
C5A' P6A' B4A' 49.3(4) .
C7A' P6A' B4A' 48.9(3) .
C11C P6A' Pt' 106.4(2) .
C5A' P6A' Pt' 125.0(3) .
C7A' P6A' Pt' 121.1(3) .
B4A' P6A' Pt' 163.9(3) .
B4A' B1A' C7A' 60.6(5) .
B4A' B1A' B3A' 60.0(6) .
C7A' B1A' B3A' 103.4(6) .
B4A' B1A' B2A' 112.1(7) .
C7A' B1A' B2A' 106.0(7) .
B3A' B1A' B2A' 60.9(6) .
B4A' B1A' B8A' 109.8(7) .
C7A' B1A' B8A' 56.9(5) .
B3A' B1A' B8A' 107.7(7) .
B2A' B1A' B8A' 61.8(6) .
B9A' B2A' B1A' 115.0(7) .
B9A' B2A' B3A' 115.4(7) .
B1A' B2A' B3A' 58.3(6) .
B9A' B2A' B10C 62.7(6) .
B1A' B2A' B10C 103.7(7) .
B3A' B2A' B10C 59.2(5) .
B9A' B2A' B8A' 61.5(6) .
B1A' B2A' B8A' 59.8(6) .
B3A' B2A' B8A' 104.1(7) .
B10C B2A' B8A' 100.5(6) .
C5A' B3A' B4A' 61.2(5) .
C5A' B3A' B1A' 103.6(6) .
B4A' B3A' B1A' 59.3(6) .
C5A' B3A' B10C 57.3(5) .
B4A' B3A' B10C 110.1(7) .
B1A' B3A' B10C 107.5(7) .
C5A' B3A' B2A' 106.1(6) .
B4A' B3A' B2A' 111.4(7) .
B1A' B3A' B2A' 60.8(6) .
B10C B3A' B2A' 61.6(6) .
B1A' B4A' B3A' 60.8(6) .
B1A' B4A' C7A' 60.3(5) .
B3A' B4A' C7A' 103.8(7) .
B1A' B4A' C5A' 103.3(7) .
B3A' B4A' C5A' 59.2(5) .
C7A' B4A' C5A' 93.5(6) .
B1A' B4A' P6A' 103.3(5) .
B3A' B4A' P6A' 102.5(5) .
C7A' B4A' P6A' 53.0(3) .
C5A' B4A' P6A' 52.7(4) .
C7A' B8A' B1A' 59.2(5) .
C7A' B8A' B9A' 117.1(6) .
B1A' B8A' B9A' 108.6(7) .
C7A' B8A' B2A' 105.1(6) .
B1A' B8A' B2A' 58.3(6) .
B9A' B8A' B2A' 55.8(5) .
B2A' B9A' B8A' 62.7(6) .
B2A' B9A' B10C 61.5(6) .
B8A' B9A' B10C 100.5(7) .
C5A' B10C B3A' 59.4(5) .
C5A' B10C B2A' 106.0(7) .
B3A' B10C B2A' 59.3(6) .
C5A' B10C B9A' 117.2(7) .
B3A' B10C B9A' 109.3(7) .
B2A' B10C B9A' 55.8(5) .
B10C C5A' B3A' 63.3(6) .
B10C C5A' B4A' 113.9(7) .
B3A' C5A' B4A' 59.6(5) .
B10C C5A' P6A' 109.7(5) .
B3A' C5A' P6A' 122.9(6) .
B4A' C5A' P6A' 77.9(5) .
B8A' C7A' B1A' 63.8(5) .
B8A' C7A' B4A' 114.4(6) .
B1A' C7A' B4A' 59.1(5) .
B8A' C7A' P6A' 109.5(5) .
B1A' C7A' P6A' 122.2(5) .
B4A' C7A' P6A' 78.1(4) .
C12C C11C C16C 118.6(7) .
C12C C11C P6A' 118.8(6) .
C16C C11C P6A' 122.6(6) .
C13C C12C C11C 121.1(7) .
C12C C13C C14C 119.8(8) .
C15C C14C C13C 120.6(8) .
C14C C15C C16C 119.9(8) .
C15C C16C C11C 120.0(8) .
C11D P6B' C7B' 108.9(4) .
C11D P6B' C5B' 106.0(4) .
C7B' P6B' C5B' 87.9(4) .
C11D P6B' B4B' 89.5(3) .
C7B' P6B' B4B' 49.3(3) .
C5B' P6B' B4B' 49.3(4) .
C11D P6B' Pt' 106.6(3) .
C7B' P6B' Pt' 124.3(3) .
C5B' P6B' Pt' 121.2(3) .
B4B' P6B' Pt' 163.7(3) .
B3B' B1B' B4B' 59.5(6) .
B3B' B1B' C7B' 103.6(6) .
B4B' B1B' C7B' 60.6(5) .
B3B' B1B' B2B' 60.8(6) .
B4B' B1B' B2B' 111.2(7) .
C7B' B1B' B2B' 106.1(6) .
B3B' B1B' B8B' 107.3(7) .
B4B' B1B' B8B' 108.4(6) .
C7B' B1B' B8B' 56.2(5) .
B2B' B1B' B8B' 62.0(5) .
B9B' B2B' B3B' 116.4(8) .
B9B' B2B' B1B' 117.3(7) .
B3B' B2B' B1B' 58.0(6) .
B9B' B2B' B10D 61.3(6) .
B3B' B2B' B10D 61.1(6) .
B1B' B2B' B10D 105.4(7) .
B9B' B2B' B8B' 62.4(6) .
B3B' B2B' B8B' 104.2(7) .
B1B' B2B' B8B' 60.7(5) .
B10D B2B' B8B' 99.8(6) .
B4B' B3B' B1B' 60.6(6) .
B4B' B3B' C5B' 61.1(5) .
B1B' B3B' C5B' 104.3(6) .
B4B' B3B' B2B' 112.5(7) .
B1B' B3B' B2B' 61.2(6) .
C5B' B3B' B2B' 105.4(7) .
B4B' B3B' B10D 109.9(6) .
B1B' B3B' B10D 108.0(7) .
C5B' B3B' B10D 56.4(5) .
B2B' B3B' B10D 61.4(6) .
B3B' B4B' B1B' 59.9(6) .
B3B' B4B' C7B' 104.0(6) .
B1B' B4B' C7B' 60.7(5) .
B3B' B4B' C5B' 61.0(6) .
B1B' B4B' C5B' 103.7(7) .
C7B' B4B' C5B' 93.4(5) .
B3B' B4B' P6B' 103.9(5) .
B1B' B4B' P6B' 103.3(5) .
C7B' B4B' P6B' 52.4(3) .
C5B' B4B' P6B' 52.9(3) .
C7B' B8B' B1B' 59.7(5) .
C7B' B8B' B9B' 118.8(6) .
B1B' B8B' B9B' 107.5(6) .
C7B' B8B' B2B' 105.0(6) .
B1B' B8B' B2B' 57.2(5) .
B9B' B8B' B2B' 55.0(5) .
B2B' B9B' B10D 62.6(6) .
B2B' B9B' B8B' 62.6(6) .
B10D B9B' B8B' 100.7(7) .
C5B' B10D B9B' 117.9(7) .
C5B' B10D B3B' 59.7(6) .
B9B' B10D B3B' 108.6(7) .
C5B' B10D B2B' 104.9(7) .
B9B' B10D B2B' 56.1(6) .
B3B' B10D B2B' 57.5(6) .
B10D C5B' B3B' 63.8(6) .
B10D C5B' B4B' 113.5(7) .
B3B' C5B' B4B' 57.9(5) .
B10D C5B' P6B' 110.3(6) .
B3B' C5B' P6B' 121.5(6) .
B4B' C5B' P6B' 77.8(4) .
B8B' C7B' B4B' 113.5(6) .
B8B' C7B' B1B' 64.1(5) .
B4B' C7B' B1B' 58.7(5) .
B8B' C7B' P6B' 108.4(5) .
B4B' C7B' P6B' 78.4(4) .
B1B' C7B' P6B' 122.3(5) .
C16D C11D C12D 119.6(7) .
C16D C11D P6B' 115.8(6) .
C12D C11D P6B' 124.6(6) .
C13D C12D C11D 118.4(9) .
C14D C13D C12D 121.6(8) .
C13D C14D C15D 120.1(8) .
C14D C15D C16D 121.2(9) .
C15D C16D C11D 119.2(8) .
C19 C17 C18 118.3(14) 2_556
C17 C18 C19 117.4(13) .
C17 C19 C18 124.2(13) 2_556

loop_
_geom_bond_atom_site_label_1
_geom_bond_atom_site_label_2
_geom_bond_distance
_geom_bond_site_symmetry_2
Pt P6A 2.254(2) .
Pt P6B 2.268(2) .
Pt Br1 2.4675(9) .
Pt Br2 2.4687(9) .
P6A C5A 1.823(8) .
P6A C11A 1.823(9) .
P6A C7A 1.839(9) .
P6A B4A 2.221(9) .
B1A B4A 1.70(2) .
B1A C7A 1.721(14) .
B1A B3A 1.74(2) .
B1A B2A 1.78(2) .
B1A B8A 1.84(2) .
B2A B9A 1.72(2) .
B2A B3A 1.81(2) .
B2A B10A 1.84(2) .
B2A B8A 1.86(2) .
B3A B4A 1.691(15) .
B3A C5A 1.708(13) .
B3A B10A 1.839(15) .
B4A C7A 1.711(13) .
B4A C5A 1.726(12) .
B8A C7A 1.686(14) .
B8A B9A 1.81(2) .
B9A B10A 1.82(2) .
B10A C5A 1.684(13) .
C11A C12A 1.389(11) .
C11A C16A 1.396(11) .
C12A C13A 1.376(13) .
C13A C14A 1.379(13) .
C14A C15A 1.389(13) .
C15A C16A 1.385(13) .
P6B C11B 1.777(9) .
P6B C5B 1.845(8) .
P6B C7B 1.852(8) .
P6B B4B 2.236(10) .
B1B B4B 1.72(2) .
B1B B3B 1.735(14) .
B1B C7B 1.736(13) .
B1B B2B 1.76(2) .
B1B B8B 1.79(2) .
B2B B9B 1.67(2) .
B2B B3B 1.76(2) .
B2B B10B 1.79(2) .
B2B B8B 1.82(2) .
B3B B4B 1.716(15) .
B3B C5B 1.717(13) .
B3B B10B 1.81(2) .
B4B C5B 1.725(12) .
B4B C7B 1.741(14) .
B8B C7B 1.685(14) .
B8B B9B 1.81(2) .
B9B B10B 1.75(2) .
B10B C5B 1.702(14) .
C11B C12B 1.393(10) .
C11B C16B 1.433(12) .
C12B C13B 1.377(13) .
C13B C14B 1.388(15) .
C14B C15B 1.391(13) .
C15B C16B 1.368(12) .
Pt' P6A' 2.259(2) .
Pt' P6B' 2.271(2) .
Pt' Br1' 2.4771(8) .
Pt' Br2' 2.4776(8) .
P6A' C11C 1.820(8) .
P6A' C5A' 1.828(8) .
P6A' C7A' 1.835(8) .
P6A' B4A' 2.247(9) .
B1A' B4A' 1.703(14) .
B1A' C7A' 1.725(12) .
B1A' B3A' 1.729(14) .
B1A' B2A' 1.77(2) .
B1A' B8A' 1.802(14) .
B2A' B9A' 1.709(14) .
B2A' B3A' 1.777(14) .
B2A' B10C 1.817(14) .
B2A' B8A' 1.838(14) .
B3A' C5A' 1.709(12) .
B3A' B4A' 1.715(14) .
B3A' B10C 1.775(14) .
B4A' C7A' 1.730(12) .
B4A' C5A' 1.743(12) .
B8A' C7A' 1.682(12) .
B8A' B9A' 1.82(2) .
B9A' B10C 1.838(14) .
B10C C5A' 1.670(13) .
C11C C12C 1.388(11) .
C11C C16C 1.398(10) .
C12C C13C 1.365(11) .
C13C C14C 1.381(12) .
C14C C15C 1.368(14) .
C15C C16C 1.387(11) .
P6B' C11D 1.815(8) .
P6B' C7B' 1.830(8) .
P6B' C5B' 1.847(8) .
P6B' B4B' 2.263(8) .
B1B' B3B' 1.706(14) .
B1B' B4B' 1.717(13) .
B1B' C7B' 1.753(12) .
B1B' B2B' 1.762(14) .
B1B' B8B' 1.827(13) .
B2B' B9B' 1.708(15) .
B2B' B3B' 1.76(2) .
B2B' B10D 1.83(2) .
B2B' B8B' 1.851(13) .
B3B' B4B' 1.699(13) .
B3B' C5B' 1.752(13) .
B3B' B10D 1.82(2) .
B4B' C7B' 1.751(11) .
B4B' C5B' 1.754(12) .
B8B' C7B' 1.688(12) .
B8B' B9B' 1.848(13) .
B9B' B10D 1.80(2) .
B10D C5B' 1.690(13) .
C11D C16D 1.410(11) .
C11D C12D 1.411(10) .
C12D C13D 1.387(12) .
C13D C14D 1.365(15) .
C14D C15D 1.370(13) .
C15D C16D 1.377(11) .
C17 C19 1.30(2) 2_556
C17 C18 1.38(2) .
C18 C19 1.41(2) .
C19 C17 1.30(2) 2_556
